data_4063133
_journal_name_full Organometallics
_journal_paper_doi 10.1021/om049906u
_journal_year 2004
_chemical_formula_sum 'C22 H42 Mg N4'
_chemical_formula_weight 386.91
_space_group_IT_number 14
_symmetry_cell_setting monoclinic
_symmetry_space_group_name_Hall '-P 2yn'
_symmetry_space_group_name_H-M 'P 1 21/n 1'
_cell_angle_alpha 90.00
_cell_angle_beta 92.494(7)
_cell_angle_gamma 90.00
_cell_formula_units_Z 4
_cell_length_a 10.931(3)
_cell_length_b 18.117(5)
_cell_length_c 12.223(3)
_cell_measurement_temperature 295(2)
_cell_volume 2418.4(11)
_diffrn_ambient_temperature 295(2)
_exptl_crystal_density_diffrn 1.063
_cod_original_sg_symbol_H-M 'P 21/n'
_cod_database_code 4063133

loop_
_symmetry_equiv_pos_as_xyz
'x, y, z'
'-x+1/2, y+1/2, -z+1/2'
'-x, -y, -z'
'x-1/2, -y-1/2, z-1/2'

loop_
_atom_site_label
_atom_site_type_symbol
_atom_site_fract_x
_atom_site_fract_y
_atom_site_fract_z
_atom_site_U_iso_or_equiv
_atom_site_adp_type
_atom_site_occupancy
_atom_site_symmetry_multiplicity
_atom_site_calc_flag
_atom_site_refinement_flags
_atom_site_disorder_assembly
_atom_site_disorder_group
Mg1 Mg 0.27317(7) 0.17629(5) 0.67609(7) 0.0524(3) Uani 1 1 d . . .
N1 N 0.17199(19) 0.13588(12) 0.80055(17) 0.0514(6) Uani 1 1 d . . .
N2 N 0.16153(19) 0.14093(12) 0.54629(18) 0.0545(6) Uani 1 1 d . . .
C1 C 0.2130(3) 0.14514(18) 0.9164(2) 0.0613(8) Uani 1 1 d . . .
C2 C 0.3202(4) 0.1982(3) 0.9250(4) 0.0801(11) Uani 1 1 d . . .
C3 C 0.2477(5) 0.0726(3) 0.9714(4) 0.0889(12) Uani 1 1 d . . .
C4 C 0.0576(2) 0.11446(14) 0.7774(2) 0.0533(7) Uani 1 1 d . . .
C5 C -0.0312(4) 0.0999(3) 0.8676(4) 0.0737(10) Uani 1 1 d . . .
C6 C 0.0067(3) 0.10614(16) 0.6721(3) 0.0599(8) Uani 1 1 d . . .
C7 C 0.0490(2) 0.11779(15) 0.5659(2) 0.0551(7) Uani 1 1 d . . .
C8 C -0.0450(3) 0.1038(3) 0.4737(3) 0.0739(10) Uani 1 1 d . . .
C9 C 0.1951(3) 0.15007(19) 0.4318(3) 0.0679(9) Uani 1 1 d . . .
C10 C 0.2206(5) 0.0766(3) 0.3762(4) 0.0963(13) Uani 1 1 d . . .
C11 C 0.3057(5) 0.2006(3) 0.4262(4) 0.0981(15) Uani 1 1 d . . .
N3 N 0.29431(19) 0.28956(12) 0.67658(18) 0.0557(6) Uani 1 1 d . . .
N4 N 0.4552(2) 0.14859(14) 0.67611(18) 0.0599(6) Uani 1 1 d . . .
C12 C 0.1877(3) 0.34011(18) 0.6745(3) 0.0695(9) Uani 1 1 d . . .
C13 C 0.1446(4) 0.3567(3) 0.5560(4) 0.1073(14) Uani 1 1 d . . .
C14 C 0.0845(4) 0.3069(3) 0.7357(6) 0.1092(17) Uani 1 1 d . . .
C15 C 0.4047(3) 0.31849(16) 0.6723(2) 0.0570(7) Uani 1 1 d . . .
C16 C 0.4243(5) 0.4010(2) 0.6706(4) 0.0783(11) Uani 1 1 d . . .
C17 C 0.5131(3) 0.2766(2) 0.6663(3) 0.0685(9) Uani 1 1 d . . .
C18 C 0.5379(3) 0.2009(2) 0.6661(2) 0.0663(8) Uani 1 1 d . . .
C19 C 0.6721(3) 0.1833(2) 0.6500(4) 0.1117(14) Uani 1 1 d . . .
H19A H 0.7022 0.1512 0.7076 0.134 Uiso 1 1 calc R . .
H19B H 0.7187 0.2282 0.6517 0.134 Uiso 1 1 calc R . .
H19C H 0.6801 0.1593 0.5806 0.134 Uiso 1 1 calc R . .
C20 C 0.4965(3) 0.07045(19) 0.6787(3) 0.0763(10) Uani 1 1 d . . .
C21 C 0.3892(5) 0.0199(3) 0.6506(5) 0.1065(15) Uani 1 1 d . . .
C22 C 0.5537(5) 0.0487(3) 0.7891(4) 0.1014(14) Uani 1 1 d . . .
H1 H 0.146(2) 0.1661(13) 0.955(2) 0.057(7) Uiso 1 1 d . . .
H2A H 0.396(3) 0.1749(19) 0.893(3) 0.113(13) Uiso 1 1 d . . .
H2B H 0.298(3) 0.248(2) 0.897(3) 0.112(15) Uiso 1 1 d . . .
H2C H 0.344(3) 0.2044(19) 0.991(3) 0.087(12) Uiso 1 1 d . . .
H3A H 0.278(3) 0.0804(18) 1.044(3) 0.097(13) Uiso 1 1 d . . .
H3B H 0.322(3) 0.052(2) 0.935(3) 0.112(13) Uiso 1 1 d . . .
H3C H 0.181(4) 0.042(2) 0.981(3) 0.124(16) Uiso 1 1 d . . .
H5A H 0.001(4) 0.073(2) 0.922(4) 0.135(19) Uiso 1 1 d . . .
H5B H -0.037(3) 0.148(2) 0.907(3) 0.120(14) Uiso 1 1 d . . .
H5C H -0.108(4) 0.0898(19) 0.845(3) 0.109(14) Uiso 1 1 d . . .
H6 H -0.070(3) 0.0921(14) 0.671(2) 0.062(8) Uiso 1 1 d . . .
H8A H -0.125(3) 0.0961(18) 0.504(3) 0.104(12) Uiso 1 1 d . . .
H8B H -0.046(4) 0.150(3) 0.426(4) 0.150(18) Uiso 1 1 d . . .
H8C H -0.028(3) 0.057(2) 0.435(3) 0.103(12) Uiso 1 1 d . . .
H9 H 0.128(2) 0.1727(14) 0.391(2) 0.060(8) Uiso 1 1 d . . .
H10A H 0.229(3) 0.0850(19) 0.299(3) 0.109(13) Uiso 1 1 d . . .
H10B H 0.307(4) 0.065(2) 0.412(4) 0.145(18) Uiso 1 1 d . . .
H10C H 0.159(4) 0.030(3) 0.397(4) 0.19(2) Uiso 1 1 d . . .
H11A H 0.326(3) 0.205(2) 0.357(4) 0.113(14) Uiso 1 1 d . . .
H11B H 0.280(5) 0.249(3) 0.455(5) 0.21(3) Uiso 1 1 d . . .
H11C H 0.374(4) 0.171(2) 0.459(4) 0.136(19) Uiso 1 1 d . . .
H12 H 0.211(2) 0.3851(17) 0.711(2) 0.071(9) Uiso 1 1 d . . .
H13A H 0.109(3) 0.303(3) 0.513(3) 0.141(16) Uiso 1 1 d . . .
H13B H 0.081(3) 0.396(2) 0.558(3) 0.108(12) Uiso 1 1 d . . .
H13C H 0.216(4) 0.381(2) 0.521(3) 0.125(15) Uiso 1 1 d . . .
H14A H 0.025(3) 0.342(2) 0.734(3) 0.110(13) Uiso 1 1 d . . .
H14B H 0.127(3) 0.319(2) 0.826(3) 0.115(14) Uiso 1 1 d . . .
H14C H 0.057(4) 0.260(3) 0.690(5) 0.18(2) Uiso 1 1 d . . .
H16A H 0.373(3) 0.4247(18) 0.609(3) 0.099(12) Uiso 1 1 d . . .
H16B H 0.502(4) 0.409(2) 0.671(3) 0.117(16) Uiso 1 1 d . . .
H16C H 0.379(3) 0.4259(19) 0.728(3) 0.105(14) Uiso 1 1 d . . .
H17 H 0.581(2) 0.3088(15) 0.664(2) 0.066(8) Uiso 1 1 d . . .
H20 H 0.558(3) 0.0683(16) 0.621(3) 0.088(10) Uiso 1 1 d . . .
H21A H 0.419(3) -0.031(2) 0.652(3) 0.133(14) Uiso 1 1 d . . .
H21B H 0.352(4) 0.035(3) 0.578(4) 0.156(19) Uiso 1 1 d . . .
H21C H 0.320(5) 0.030(3) 0.696(5) 0.21(3) Uiso 1 1 d . . .
H22A H 0.617(4) 0.084(2) 0.820(4) 0.135(19) Uiso 1 1 d . . .
H22B H 0.580(3) -0.007(2) 0.789(3) 0.124(13) Uiso 1 1 d . . .
H22C H 0.482(4) 0.054(2) 0.846(4) 0.165(19) Uiso 1 1 d . . .

loop_
_atom_site_aniso_label
_atom_site_aniso_U_11
_atom_site_aniso_U_22
_atom_site_aniso_U_33
_atom_site_aniso_U_23
_atom_site_aniso_U_13
_atom_site_aniso_U_12
Mg1 0.0495(5) 0.0542(6) 0.0542(6) 0.0002(5) 0.0082(4) 0.0012(4)
N1 0.0536(13) 0.0514(14) 0.0495(14) -0.0008(11) 0.0043(10) -0.0001(11)
N2 0.0562(13) 0.0589(14) 0.0487(14) -0.0018(12) 0.0068(10) 0.0059(11)
C1 0.0654(18) 0.071(2) 0.0482(19) -0.0036(16) 0.0123(15) -0.0022(16)
C2 0.077(2) 0.098(3) 0.064(3) -0.018(2) -0.006(2) -0.011(2)
C3 0.104(3) 0.094(3) 0.069(3) 0.016(2) 0.000(3) -0.001(3)
C4 0.0571(17) 0.0487(16) 0.0551(19) -0.0026(14) 0.0136(14) 0.0015(13)
C5 0.064(2) 0.089(3) 0.070(3) 0.000(2) 0.021(2) -0.005(2)
C6 0.0460(17) 0.065(2) 0.069(2) -0.0035(16) 0.0092(16) -0.0041(15)
C7 0.0522(16) 0.0510(17) 0.062(2) -0.0064(14) -0.0010(14) 0.0074(13)
C8 0.062(2) 0.093(3) 0.065(2) -0.008(2) -0.0101(18) 0.006(2)
C9 0.074(2) 0.081(2) 0.0494(19) 0.0016(17) 0.0103(16) 0.0072(18)
C10 0.120(4) 0.104(3) 0.066(3) -0.017(2) 0.022(3) 0.020(3)
C11 0.109(3) 0.124(4) 0.064(3) 0.006(3) 0.034(3) -0.024(3)
N3 0.0553(14) 0.0539(14) 0.0581(15) 0.0014(11) 0.0049(11) 0.0013(11)
N4 0.0564(13) 0.0638(15) 0.0600(16) 0.0046(13) 0.0099(11) 0.0089(12)
C12 0.0675(19) 0.052(2) 0.089(3) 0.0003(19) 0.0075(18) 0.0060(16)
C13 0.087(3) 0.105(4) 0.128(4) 0.015(3) -0.015(3) 0.024(3)
C14 0.074(2) 0.086(3) 0.171(6) 0.008(3) 0.045(3) 0.024(2)
C15 0.0667(18) 0.0622(19) 0.0422(16) 0.0042(14) 0.0024(13) -0.0098(16)
C16 0.086(3) 0.069(3) 0.079(3) 0.011(2) -0.006(2) -0.017(2)
C17 0.0518(18) 0.086(3) 0.068(2) 0.0151(18) 0.0058(15) -0.0142(18)
C18 0.0531(17) 0.086(2) 0.060(2) 0.0127(18) 0.0082(14) 0.0075(17)
C19 0.0579(19) 0.128(3) 0.151(4) 0.025(3) 0.030(2) 0.016(2)
C20 0.079(2) 0.076(2) 0.075(2) 0.0081(19) 0.018(2) 0.028(2)
C21 0.125(4) 0.060(3) 0.132(4) 0.002(3) -0.019(4) 0.016(3)
C22 0.117(4) 0.098(4) 0.088(3) 0.010(3) -0.004(3) 0.043(3)

loop_
_geom_bond_atom_site_label_1
_geom_bond_atom_site_label_2
_geom_bond_distance
_geom_bond_site_symmetry_2
_geom_bond_publ_flag
Mg1 N4 2.052(2) . ?
Mg1 N1 2.054(2) . ?
Mg1 N2 2.061(2) . ?
Mg1 N3 2.065(2) . ?
N1 C4 1.327(3) . ?
N1 C1 1.476(3) . ?
N2 C7 1.332(3) . ?
N2 C9 1.472(3) . ?
C1 C2 1.516(5) . ?
C1 C3 1.517(5) . ?
C4 C6 1.388(4) . ?
C4 C5 1.524(4) . ?
C6 C7 1.413(4) . ?
C7 C8 1.513(4) . ?
C9 C11 1.520(5) . ?
C9 C10 1.525(5) . ?
N3 C15 1.319(3) . ?
N3 C12 1.482(4) . ?
N4 C18 1.318(4) . ?
N4 C20 1.486(4) . ?
C12 C14 1.505(5) . ?
C12 C13 1.534(6) . ?
C15 C17 1.412(4) . ?
C15 C16 1.510(4) . ?
C17 C18 1.399(4) . ?
C18 C19 1.523(4) . ?
C20 C22 1.514(5) . ?
C20 C21 1.515(6) . ?
